data_4114265
loop_
_publ_author_name
'Hui Xiong'
'Jian Huang'
'Sunil K. Ghosh'
'Richard P. Hsung'

_publ_section_title
;
 Stereoselective Intramolecular [4 + 3] Cycloadditions of
 Nitrogen-Stabilized Chiral Oxyallyl Cations via Epoxidation of N-Tethered
 Allenamides
;
_journal_name_full 'Journal of the American Chemical Society'
_journal_page_first 12694
_journal_page_last 12695
_journal_paper_doi 10.1021/ja030416n
_journal_volume 125
_journal_year 2003
_chemical_formula_moiety 'C12 H15 N O4'
_chemical_formula_sum 'C12 H15 N O4'
_chemical_formula_weight 237.25
_chemical_name_common 02286vv
_chemical_name_systematic
;
 ?
;
_space_group_IT_number 19
_symmetry_cell_setting orthorhombic
_symmetry_space_group_name_Hall 'P 2ac 2ab'
_symmetry_space_group_name_H-M 'P 21 21 21'
_atom_sites_solution_hydrogens mixed
_atom_sites_solution_primary direct
_atom_sites_solution_secondary difmap
_audit_creation_method SHELXL-97
_cell_angle_alpha 90.00
_cell_angle_beta 90.00
_cell_angle_gamma 90.00
_cell_formula_units_Z 4
_cell_length_a 6.800(2)
_cell_length_b 9.819(2)
_cell_length_c 16.630(4)
_cell_measurement_reflns_used 933
_cell_measurement_temperature 173(2)
_cell_measurement_theta_max 25.88
_cell_measurement_theta_min 3.21
_cell_volume 1110.4(5)
_computing_cell_refinement 'SAINT, Bruker'
_computing_data_collection 'SMART, Bruker'
_computing_data_reduction 'SAINT, Bruker'
_computing_molecular_graphics 'SHELXTL, Bruker'
_computing_publication_material 'Bruker SHELXTL'
_computing_structure_refinement SHELXL-97
_computing_structure_solution SHELXS-97
_diffrn_ambient_temperature 173(2)
_diffrn_measured_fraction_theta_full 0.997
_diffrn_measured_fraction_theta_max 0.997
_diffrn_measurement_device_type 'Bruker SMART Platform CCD'
_diffrn_measurement_method 'area detector, omega scans'
_diffrn_radiation_monochromator graphite
_diffrn_radiation_source 'normal-focus sealed tube'
_diffrn_radiation_type MoK\a
_diffrn_radiation_wavelength 0.71073
_diffrn_reflns_av_R_equivalents 0.0380
_diffrn_reflns_av_sigmaI/netI 0.0210
_diffrn_reflns_limit_h_max 8
_diffrn_reflns_limit_h_min 0
_diffrn_reflns_limit_k_max 12
_diffrn_reflns_limit_k_min 0
_diffrn_reflns_limit_l_max 21
_diffrn_reflns_limit_l_min 0
_diffrn_reflns_number 12006
_diffrn_reflns_theta_full 27.53
_diffrn_reflns_theta_max 27.53
_diffrn_reflns_theta_min 2.41
_exptl_absorpt_coefficient_mu 0.107
_exptl_absorpt_correction_T_max 0.9915
_exptl_absorpt_correction_T_min 0.9564
_exptl_absorpt_correction_type multi-scan
_exptl_absorpt_process_details 'SADABS, R. Blessing, 1995'
_exptl_crystal_colour colorless
_exptl_crystal_density_diffrn 1.419
_exptl_crystal_description plate
_exptl_crystal_F_000 504
_exptl_crystal_size_max 0.42
_exptl_crystal_size_mid 0.28
_exptl_crystal_size_min 0.08
_refine_diff_density_max 0.233
_refine_diff_density_min -0.157
_refine_diff_density_rms 0.041
_refine_ls_abs_structure_details 'Flack H D (1983), Acta Cryst. A39, 876-881'
_refine_ls_abs_structure_Flack 2.3(15)
_refine_ls_extinction_method none
_refine_ls_goodness_of_fit_ref 1.049
_refine_ls_hydrogen_treatment mixed
_refine_ls_matrix_type full
_refine_ls_number_parameters 214
_refine_ls_number_reflns 1496
_refine_ls_number_restraints 0
_refine_ls_restrained_S_all 1.049
_refine_ls_R_factor_all 0.0417
_refine_ls_R_factor_gt 0.0325
_refine_ls_shift/su_max 0.000
_refine_ls_shift/su_mean 0.000
_refine_ls_structure_factor_coef Fsqd
_refine_ls_weighting_details 'calc w=1/[\s^2^(Fo^2^)+(0.0455P)^2^+0.3311P] where P=(Fo^2^+2Fc^2^)/3'
_refine_ls_weighting_scheme calc
_refine_ls_wR_factor_gt 0.0794
_refine_ls_wR_factor_ref 0.0873
_reflns_number_gt 1298
_reflns_number_total 1496
_reflns_threshold_expression >2sigma(I)
_cod_data_source_file ja030416n_1.cif
_cod_data_source_block 02286vv
_cod_database_code 4114265

loop_
_symmetry_equiv_pos_as_xyz
'x, y, z'
'-x+1/2, -y, z+1/2'
'-x, y+1/2, -z+1/2'
'x+1/2, -y+1/2, -z'

loop_
_atom_site_label
_atom_site_type_symbol
_atom_site_fract_x
_atom_site_fract_y
_atom_site_fract_z
_atom_site_U_iso_or_equiv
_atom_site_adp_type
_atom_site_occupancy
_atom_site_symmetry_multiplicity
_atom_site_calc_flag
O2 O 0.9623(2) 0.96847(17) 0.61908(9) 0.0326(4) Uani 1 1 d
O15 O 0.5257(2) 1.20391(13) 0.81128(9) 0.0264(3) Uani 1 1 d
O16 O 0.8044(3) 0.88532(17) 0.91121(10) 0.0391(4) Uani 1 1 d
O17 O 0.9514(2) 0.81226(15) 0.71778(10) 0.0337(4) Uani 1 1 d
N14 N 0.7881(3) 1.01792(17) 0.72875(10) 0.0229(4) Uani 1 1 d
C1 C 0.9037(3) 0.9225(2) 0.69210(13) 0.0263(5) Uani 1 1 d
C3 C 0.8950(4) 1.1084(2) 0.60913(14) 0.0327(5) Uani 1 1 d
H3A H 1.010(4) 1.162(3) 0.6198(16) 0.037(7) Uiso 1 1 d
H3B H 0.850(4) 1.117(3) 0.5549(15) 0.030(6) Uiso 1 1 d
C4 C 0.7332(4) 1.1255(2) 0.67149(12) 0.0262(5) Uani 1 1 d
H4 H 0.743(4) 1.212(3) 0.7004(14) 0.027(6) Uiso 1 1 d
C5 C 0.5251(4) 1.1006(2) 0.63978(13) 0.0307(5) Uani 1 1 d
H5A H 0.537(4) 1.026(3) 0.6001(16) 0.038(7) Uiso 1 1 d
H5B H 0.483(5) 1.176(3) 0.6065(18) 0.049(8) Uiso 1 1 d
C6 C 0.3781(4) 1.0674(2) 0.70712(15) 0.0295(5) Uani 1 1 d
H6A H 0.269(4) 1.131(3) 0.7054(16) 0.043(8) Uiso 1 1 d
H6B H 0.319(4) 0.976(3) 0.6976(16) 0.034(7) Uiso 1 1 d
C7 C 0.4676(3) 1.06637(19) 0.79062(13) 0.0241(4) Uani 1 1 d
C8 C 0.3264(4) 1.0253(3) 0.85842(15) 0.0334(5) Uani 1 1 d
H8A H 0.349(4) 0.927(3) 0.8740(17) 0.040(7) Uiso 1 1 d
H8B H 0.199(5) 1.036(3) 0.8387(16) 0.038(7) Uiso 1 1 d
C9 C 0.3777(4) 1.1230(3) 0.92779(14) 0.0356(6) Uani 1 1 d
H9A H 0.403(4) 1.076(3) 0.9806(16) 0.039(7) Uiso 1 1 d
H9B H 0.265(4) 1.184(3) 0.9344(18) 0.054(9) Uiso 1 1 d
C10 C 0.5575(4) 1.1995(2) 0.89630(14) 0.0291(5) Uani 1 1 d
H10 H 0.565(4) 1.292(3) 0.9166(15) 0.034(7) Uiso 1 1 d
C11 C 0.7539(4) 1.1266(2) 0.91155(14) 0.0287(5) Uani 1 1 d
H11A H 0.783(4) 1.118(2) 0.9712(13) 0.021(6) Uiso 1 1 d
H11B H 0.854(4) 1.174(3) 0.8840(16) 0.030(7) Uiso 1 1 d
C12 C 0.7486(3) 0.9856(2) 0.87578(12) 0.0246(4) Uani 1 1 d
C13 C 0.6535(3) 0.97534(19) 0.79256(12) 0.0219(4) Uani 1 1 d
H13 H 0.607(4) 0.879(2) 0.7831(13) 0.025(6) Uiso 1 1 d

loop_
_atom_site_aniso_label
_atom_site_aniso_U_11
_atom_site_aniso_U_22
_atom_site_aniso_U_33
_atom_site_aniso_U_23
_atom_site_aniso_U_13
_atom_site_aniso_U_12
O2 0.0330(8) 0.0345(8) 0.0304(7) -0.0011(6) 0.0057(7) 0.0008(8)
O15 0.0338(8) 0.0152(6) 0.0303(7) -0.0038(5) -0.0055(6) 0.0028(6)
O16 0.0538(11) 0.0303(8) 0.0332(8) 0.0046(7) -0.0032(8) 0.0152(8)
O17 0.0308(8) 0.0261(7) 0.0441(9) 0.0011(7) 0.0057(7) 0.0078(7)
N14 0.0227(8) 0.0195(7) 0.0264(8) 0.0001(7) -0.0016(7) 0.0006(7)
C1 0.0209(10) 0.0283(11) 0.0297(10) -0.0033(8) 0.0000(8) -0.0017(9)
C3 0.0365(12) 0.0326(12) 0.0290(11) 0.0031(9) -0.0028(10) -0.0045(11)
C4 0.0326(12) 0.0201(9) 0.0258(10) 0.0013(8) -0.0061(9) -0.0018(9)
C5 0.0348(12) 0.0280(10) 0.0293(11) -0.0014(9) -0.0088(10) 0.0035(10)
C6 0.0257(10) 0.0248(10) 0.0379(12) -0.0070(9) -0.0082(10) 0.0027(9)
C7 0.0229(9) 0.0169(8) 0.0324(10) -0.0048(8) -0.0018(9) 0.0019(8)
C8 0.0270(12) 0.0304(11) 0.0429(12) -0.0050(11) 0.0063(10) 0.0008(10)
C9 0.0360(13) 0.0374(13) 0.0333(12) -0.0061(10) 0.0034(10) 0.0063(11)
C10 0.0378(12) 0.0202(10) 0.0292(11) -0.0056(8) -0.0039(10) 0.0053(9)
C11 0.0331(12) 0.0234(10) 0.0296(10) -0.0018(9) -0.0066(9) -0.0014(10)
C12 0.0217(9) 0.0220(9) 0.0301(10) 0.0012(8) 0.0015(8) 0.0039(8)
C13 0.0223(9) 0.0164(8) 0.0271(9) -0.0010(8) 0.0002(8) 0.0008(8)

loop_
_atom_type_symbol
_atom_type_description
_atom_type_scat_dispersion_real
_atom_type_scat_dispersion_imag
_atom_type_scat_source
C C 0.0033 0.0016 'International Tables Vol C Tables 4.2.6.8 and 6.1.1.4'
H H 0.0000 0.0000 'International Tables Vol C Tables 4.2.6.8 and 6.1.1.4'
N N 0.0061 0.0033 'International Tables Vol C Tables 4.2.6.8 and 6.1.1.4'
O O 0.0106 0.0060 'International Tables Vol C Tables 4.2.6.8 and 6.1.1.4'

loop_
_geom_angle_atom_site_label_1
_geom_angle_atom_site_label_2
_geom_angle_atom_site_label_3
_geom_angle
C1 O2 C3 108.87(17)
C10 O15 C7 104.32(15)
C1 N14 C13 119.18(17)
C1 N14 C4 110.48(17)
C13 N14 C4 121.11(17)
O17 C1 O2 122.4(2)
O17 C1 N14 127.7(2)
O2 C1 N14 109.89(18)
O2 C3 C4 104.70(18)
O2 C3 H3A 104.1(17)
C4 C3 H3A 113.7(16)
O2 C3 H3B 107.1(15)
C4 C3 H3B 113.6(16)
H3A C3 H3B 113(2)
N14 C4 C3 100.28(18)
N14 C4 C5 110.09(19)
C3 C4 C5 114.62(18)
N14 C4 H4 106.7(14)
C3 C4 H4 112.5(15)
C5 C4 H4 111.7(15)
C4 C5 C6 112.61(18)
C4 C5 H5A 105.8(16)
C6 C5 H5A 112.5(16)
C4 C5 H5B 110.4(19)
C6 C5 H5B 112.8(19)
H5A C5 H5B 102(2)
C7 C6 C5 114.09(19)
C7 C6 H6A 109.8(16)
C5 C6 H6A 109.9(16)
C7 C6 H6B 107.6(15)
C5 C6 H6B 109.8(16)
H6A C6 H6B 105(2)
O15 C7 C6 108.69(16)
O15 C7 C8 103.98(17)
C6 C7 C8 115.1(2)
O15 C7 C13 108.08(16)
C6 C7 C13 110.52(17)
C8 C7 C13 110.10(18)
C7 C8 C9 104.16(19)
C7 C8 H8A 110.0(17)
C9 C8 H8A 111.6(16)
C7 C8 H8B 107.1(17)
C9 C8 H8B 114.0(18)
H8A C8 H8B 110(3)
C10 C9 C8 103.34(19)
C10 C9 H9A 112.8(17)
C8 C9 H9A 113.8(16)
C10 C9 H9B 111.4(19)
C8 C9 H9B 106.7(18)
H9A C9 H9B 109(3)
O15 C10 C9 103.45(19)
O15 C10 C11 107.98(19)
C9 C10 C11 114.23(19)
O15 C10 H10 108.9(15)
C9 C10 H10 112.4(16)
C11 C10 H10 109.6(16)
C12 C11 C10 109.99(18)
C12 C11 H11A 108.1(13)
C10 C11 H11A 111.9(14)
C12 C11 H11B 106.1(15)
C10 C11 H11B 108.6(16)
H11A C11 H11B 112(2)
O16 C12 C11 123.26(19)
O16 C12 C13 121.33(19)
C11 C12 C13 115.28(16)
N14 C13 C12 111.91(16)
N14 C13 C7 109.31(16)
C12 C13 C7 109.01(16)
N14 C13 H13 110.5(13)
C12 C13 H13 109.5(13)
C7 C13 H13 106.4(14)

loop_
_geom_bond_atom_site_label_1
_geom_bond_atom_site_label_2
_geom_bond_distance
O2 C1 1.355(3)
O2 C3 1.457(3)
O15 C10 1.431(3)
O15 C7 1.448(2)
O16 C12 1.208(3)
O17 C1 1.208(3)
N14 C1 1.367(3)
N14 C13 1.462(3)
N14 C4 1.470(3)
C3 C4 1.521(3)
C3 H3A 0.96(3)
C3 H3B 0.96(3)
C4 C5 1.530(3)
C4 H4 0.98(2)
C5 C6 1.536(4)
C5 H5A 0.99(3)
C5 H5B 0.97(3)
C6 C7 1.516(3)
C6 H6A 0.97(3)
C6 H6B 0.99(3)
C7 C8 1.535(3)
C7 C13 1.549(3)
C8 C9 1.541(3)
C8 H8A 1.02(3)
C8 H8B 0.93(3)
C9 C10 1.527(4)
C9 H9A 1.01(3)
C9 H9B 0.98(3)
C10 C11 1.536(3)
C10 H10 0.97(3)
C11 C12 1.508(3)
C11 H11A 1.01(2)
C11 H11B 0.94(3)
C12 C13 1.531(3)
C13 H13 1.01(2)

loop_
_geom_torsion_atom_site_label_1
_geom_torsion_atom_site_label_2
_geom_torsion_atom_site_label_3
_geom_torsion_atom_site_label_4
_geom_torsion
C3 O2 C1 O17 -175.0(2)
C3 O2 C1 N14 5.0(2)
C13 N14 C1 O17 -21.5(3)
C4 N14 C1 O17 -168.7(2)
C13 N14 C1 O2 158.43(17)
C4 N14 C1 O2 11.3(2)
C1 O2 C3 C4 -18.4(2)
C1 N14 C4 C3 -21.4(2)
C13 N14 C4 C3 -167.82(17)
C1 N14 C4 C5 99.8(2)
C13 N14 C4 C5 -46.7(2)
O2 C3 C4 N14 23.1(2)
O2 C3 C4 C5 -94.8(2)
N14 C4 C5 C6 47.0(2)
C3 C4 C5 C6 159.08(19)
C4 C5 C6 C7 0.2(3)
C10 O15 C7 C6 165.01(19)
C10 O15 C7 C8 42.0(2)
C10 O15 C7 C13 -75.0(2)
C5 C6 C7 O15 67.3(2)
C5 C6 C7 C8 -176.60(18)
C5 C6 C7 C13 -51.1(2)
O15 C7 C8 C9 -20.9(2)
C6 C7 C8 C9 -139.6(2)
C13 C7 C8 C9 94.7(2)
C7 C8 C9 C10 -6.0(3)
C7 O15 C10 C9 -46.1(2)
C7 O15 C10 C11 75.3(2)
C8 C9 C10 O15 31.3(2)
C8 C9 C10 C11 -85.8(2)
O15 C10 C11 C12 -58.2(2)
C9 C10 C11 C12 56.3(3)
C10 C11 C12 O16 -133.9(2)
C10 C11 C12 C13 42.0(3)
C1 N14 C13 C12 91.6(2)
C4 N14 C13 C12 -124.76(19)
C1 N14 C13 C7 -147.50(18)
C4 N14 C13 C7 -3.9(2)
O16 C12 C13 N14 -104.4(2)
C11 C12 C13 N14 79.6(2)
O16 C12 C13 C7 134.6(2)
C11 C12 C13 C7 -41.4(2)
O15 C7 C13 N14 -65.80(19)
C6 C7 C13 N14 53.0(2)
C8 C7 C13 N14 -178.75(17)
O15 C7 C13 C12 56.8(2)
C6 C7 C13 C12 175.65(17)
C8 C7 C13 C12 -56.1(2)
